data_7028346
loop_
_publ_author_name
'Hou, Yin-Ling'
'Cheng, Rui-Rui'
'Xiong, Gang'
'Cui, Jian-Zhong'
'Zhao, Bin'

_publ_section_title
;
 Structures, luminescent and magnetic properties of a series of
 (3,6)-connected lanthanide-organic frameworks.
;
_journal_issue 4
_journal_name_full 'Dalton transactions (Cambridge, England : 2003)'
_journal_page_first 1814
_journal_page_last 1820
_journal_paper_doi 10.1039/c3dt52305e
_journal_volume 43
_journal_year 2014
_chemical_formula_sum 'C30 H23 O17 S2 Tb'
_chemical_formula_weight 878.52
_chemical_name_systematic
; 
 ? 
;
_space_group_IT_number 14
_symmetry_cell_setting monoclinic
_symmetry_space_group_name_Hall '-P 2ybc'
_symmetry_space_group_name_H-M 'P 1 21/c 1'
_atom_sites_solution_hydrogens geom
_atom_sites_solution_primary direct
_atom_sites_solution_secondary difmap
_audit_creation_method SHELXL-97
_cell_angle_alpha 90.00
_cell_angle_beta 94.930(6)
_cell_angle_gamma 90.00
_cell_formula_units_Z 4
_cell_length_a 23.3952(15)
_cell_length_b 14.0348(11)
_cell_length_c 9.8470(6)
_cell_measurement_reflns_used 3627
_cell_measurement_temperature 124(2)
_cell_measurement_theta_max 29.1277
_cell_measurement_theta_min 2.5282
_cell_volume 3221.3(4)
_computing_cell_refinement
;
CrysAlisPro, Agilent Technologies,
Version 1.171.35.19 (release 27-10-2011 CrysAlis171 .NET)
(compiled Oct 27 2011,15:02:11)
;
_computing_data_collection
;
CrysAlisPro, Agilent Technologies,
Version 1.171.35.19 (release 27-10-2011 CrysAlis171 .NET)
(compiled Oct 27 2011,15:02:11)
;
_computing_data_reduction
;
CrysAlisPro, Agilent Technologies,
Version 1.171.35.19 (release 27-10-2011 CrysAlis171 .NET)
(compiled Oct 27 2011,15:02:11)
;
_computing_molecular_graphics 'Bruker SHELXTL'
_computing_publication_material 'Bruker SHELXTL'
_computing_structure_refinement 'SHELXL-97 (Sheldrick, 1997)'
_computing_structure_solution 'SHELXS-97 (Sheldrick, 1990)'
_diffrn_ambient_temperature 124(2)
_diffrn_detector_area_resol_mean 16.2116
_diffrn_measured_fraction_theta_full 0.999
_diffrn_measured_fraction_theta_max 0.999
_diffrn_measurement_device_type 'SuperNova, Single source at offset), Eos'
_diffrn_measurement_method '\w scans'
_diffrn_radiation_monochromator graphite
_diffrn_radiation_source 'fine-focus sealed tube'
_diffrn_radiation_type MoK\a
_diffrn_radiation_wavelength 0.71073
_diffrn_reflns_av_R_equivalents 0.0413
_diffrn_reflns_av_sigmaI/netI 0.0689
_diffrn_reflns_limit_h_max 27
_diffrn_reflns_limit_h_min -27
_diffrn_reflns_limit_k_max 16
_diffrn_reflns_limit_k_min -15
_diffrn_reflns_limit_l_max 11
_diffrn_reflns_limit_l_min -11
_diffrn_reflns_number 12160
_diffrn_reflns_theta_full 25.01
_diffrn_reflns_theta_max 25.01
_diffrn_reflns_theta_min 2.53
_exptl_absorpt_coefficient_mu 2.406
_exptl_absorpt_correction_T_max 0.7777
_exptl_absorpt_correction_T_min 0.5959
_exptl_absorpt_correction_type multi-scan
_exptl_absorpt_process_details
;
CrysAlisPro, Agilent Technologies,
Version 1.171.35.19 (release 27-10-2011 CrysAlis171 .NET)
(compiled Oct 27 2011,15:02:11)
Empirical absorption correction using spherical harmonics,
 implemented in SCALE3 ABSPACK scaling algorithm.
;
_exptl_crystal_colour colorless
_exptl_crystal_density_diffrn 1.811
_exptl_crystal_density_meas ?
_exptl_crystal_density_method 'not measured'
_exptl_crystal_description needle
_exptl_crystal_F_000 1744
_exptl_crystal_size_max 0.24
_exptl_crystal_size_mid 0.13
_exptl_crystal_size_min 0.11
_refine_diff_density_max 1.914
_refine_diff_density_min -0.780
_refine_diff_density_rms 0.155
_refine_ls_extinction_method none
_refine_ls_goodness_of_fit_ref 1.036
_refine_ls_hydrogen_treatment Constrained
_refine_ls_matrix_type full
_refine_ls_number_parameters 458
_refine_ls_number_reflns 5681
_refine_ls_number_restraints 540
_refine_ls_restrained_S_all 1.002
_refine_ls_R_factor_all 0.0660
_refine_ls_R_factor_gt 0.0466
_refine_ls_shift/su_max 0.000
_refine_ls_shift/su_mean 0.000
_refine_ls_structure_factor_coef Fsqd
_refine_ls_weighting_details 'calc w=1/[\s^2^(Fo^2^)+(0.0367P)^2^+18.7921P] where P=(Fo^2^+2Fc^2^)/3'
_refine_ls_weighting_scheme calc
_refine_ls_wR_factor_gt 0.1038
_refine_ls_wR_factor_ref 0.1157
_reflns_number_gt 4318
_reflns_number_total 5681
_reflns_threshold_expression >2sigma(I)
_cod_data_source_file c3dt52305e.txt
_cod_data_source_block 4
_cod_depositor_comments
;
The following automatic conversions were performed:

'_symmetry_cell_setting' value 'Monoclinic' changed to 'monoclinic'
according to
/usr/data/users/saulius/automatic-downloads/current/RSC/lib/dictionaries/cif_core.dic
dictionary named 'cif_core.dic' version 2.4.2 from 2011-04-26.

Automatic conversion script
Id: cif_fix_values 2281 2013-09-26 08:29:07Z andrius 

The following automatic conversions were performed:

'_exptl_crystal_density_meas' value 'none' was changed to '?' - the
value is perceived as not measured.

Automatic conversion script
Id: cif_fix_values 3008 2015-01-20 13:52:24Z robertas 
;
_cod_original_sg_symbol_H-M P21/c
_cod_database_code 7028346

loop_
_symmetry_equiv_pos_as_xyz
'x, y, z'
'-x, y+1/2, -z+1/2'
'-x, -y, -z'
'x, -y-1/2, z-1/2'

loop_
_atom_site_label
_atom_site_type_symbol
_atom_site_fract_x
_atom_site_fract_y
_atom_site_fract_z
_atom_site_U_iso_or_equiv
_atom_site_adp_type
_atom_site_occupancy
_atom_site_symmetry_multiplicity
_atom_site_calc_flag
_atom_site_refinement_flags
C1 C 0.2067(3) 0.4560(5) 0.3336(7) 0.0210(14) Uani 1 1 d U
C2 C 0.1882(3) 0.5571(5) 0.3264(7) 0.0254(14) Uani 1 1 d U
C3 C 0.2168(3) 0.6203(6) 0.2500(8) 0.0310(15) Uani 1 1 d U
H3 H 0.252(3) 0.614(6) 0.228(7) 0.037 Uiso 1 1 d .
C4 C 0.1953(3) 0.7120(6) 0.2254(9) 0.0340(15) Uani 1 1 d U
C5 C 0.1447(3) 0.7372(6) 0.2780(8) 0.0316(15) Uani 1 1 d U
C6 C 0.1155(3) 0.6746(6) 0.3558(8) 0.0345(15) Uani 1 1 d U
H6 H 0.0812 0.6925 0.3897 0.041 Uiso 1 1 calc R
C7 C 0.1386(3) 0.5838(6) 0.3826(8) 0.0330(15) Uani 1 1 d U
H7 H 0.1206 0.5416 0.4381 0.040 Uiso 1 1 calc R
C8 C 0.2621(4) 0.7417(7) 0.0603(10) 0.048(2) Uani 1 1 d U
H8A H 0.2696 0.7878 -0.0079 0.071 Uiso 1 1 calc R
H8B H 0.2506 0.6826 0.0171 0.071 Uiso 1 1 calc R
H8C H 0.2962 0.7319 0.1202 0.071 Uiso 1 1 calc R
C9 C 0.0390(3) 0.8837(5) 0.3809(7) 0.0218(13) Uani 1 1 d U
C10 C 0.0285(3) 0.8710(5) 0.5135(7) 0.0218(13) Uani 1 1 d U
H10 H 0.0583 0.8756 0.5822 0.026 Uiso 1 1 calc R
C11 C -0.0267(3) 0.8513(5) 0.5454(7) 0.0211(13) Uani 1 1 d U
H11 H -0.0343 0.8433 0.6359 0.025 Uiso 1 1 calc R
C12 C -0.0712(3) 0.8435(5) 0.4412(7) 0.0173(13) Uani 1 1 d U
C14 C -0.0590(3) 0.8593(6) 0.3080(7) 0.0250(14) Uani 1 1 d U
H14 H -0.0886 0.8565 0.2388 0.030 Uiso 1 1 calc R
C16 C -0.0043(3) 0.8789(6) 0.2755(7) 0.0238(14) Uani 1 1 d U
H16 H 0.0035 0.8887 0.1855 0.029 Uiso 1 1 calc R
C17 C -0.1307(3) 0.8174(5) 0.4735(7) 0.0174(13) Uani 1 1 d U
C18 C 0.3186(3) 0.2919(5) 0.5948(6) 0.0136(13) Uani 1 1 d U
C19 C 0.3795(3) 0.3203(5) 0.5780(6) 0.0155(12) Uani 1 1 d U
C20 C 0.4199(3) 0.3177(5) 0.6884(7) 0.0188(13) Uani 1 1 d U
H20 H 0.4093 0.2985 0.7732 0.023 Uiso 1 1 calc R
C21 C 0.4766(3) 0.3437(5) 0.6734(7) 0.0201(13) Uani 1 1 d U
H21 H 0.5043 0.3414 0.7469 0.024 Uiso 1 1 calc R
C22 C 0.4902(3) 0.3727(5) 0.5471(7) 0.0229(13) Uani 1 1 d U
C23 C 0.4504(3) 0.3772(5) 0.4349(6) 0.0194(13) Uani 1 1 d U
C24 C 0.3941(3) 0.3517(5) 0.4494(7) 0.0185(13) Uani 1 1 d U
H24 H 0.3665 0.3550 0.3758 0.022 Uiso 1 1 calc R
C25 C 0.4290(3) 0.4378(6) 0.2099(7) 0.0283(16) Uani 1 1 d U
H25A H 0.4481 0.4607 0.1338 0.043 Uiso 1 1 calc R
H25B H 0.4058 0.4878 0.2428 0.043 Uiso 1 1 calc R
H25C H 0.4051 0.3846 0.1818 0.043 Uiso 1 1 calc R
C26 C 0.6250(3) 0.3974(5) 0.3644(7) 0.0221(14) Uani 1 1 d U
C27 C 0.6718(3) 0.4543(5) 0.4001(7) 0.0216(14) Uani 1 1 d U
H27 H 0.6851 0.4621 0.4912 0.026 Uiso 1 1 calc R
C28 C 0.6988(3) 0.5003(5) 0.2980(7) 0.0202(13) Uani 1 1 d U
H28 H 0.7308 0.5383 0.3205 0.024 Uiso 1 1 calc R
C29 C 0.6780(3) 0.4895(5) 0.1627(7) 0.0183(13) Uani 1 1 d U
C30 C 0.6312(3) 0.4304(5) 0.1281(7) 0.0209(13) Uani 1 1 d U
H30 H 0.6184 0.4213 0.0370 0.025 Uiso 1 1 calc R
C31 C 0.6041(3) 0.3858(5) 0.2282(7) 0.0239(14) Uani 1 1 d U
H31 H 0.5719 0.3481 0.2058 0.029 Uiso 1 1 calc R
C32 C 0.7092(3) 0.5402(5) 0.0572(7) 0.0165(13) Uani 1 1 d U
O1 O 0.18344(19) 0.1230(3) 0.1740(4) 0.0196(11) Uani 1 1 d .
H1A H 0.1548 0.0968 0.2110 0.029 Uiso 1 1 d R
H1B H 0.1712 0.1429 0.0931 0.029 Uiso 1 1 d R
O2 O 0.17886(18) 0.3971(3) 0.4003(4) 0.0161(10) Uani 1 1 d .
O3 O 0.24874(19) 0.4277(3) 0.2712(4) 0.0186(11) Uani 1 1 d .
O4 O 0.2168(3) 0.7758(5) 0.1376(7) 0.060(2) Uani 1 1 d .
O5 O 0.1202(2) 0.8252(4) 0.2329(5) 0.0356(14) Uani 1 1 d .
O6 O 0.1497(2) 0.9032(4) 0.4486(5) 0.0374(14) Uani 1 1 d U
O7 O 0.1052(2) 0.9903(4) 0.2479(6) 0.0409(15) Uani 1 1 d .
O8 O -0.16857(19) 0.8145(4) 0.3755(5) 0.0223(11) Uani 1 1 d .
O9 O -0.13920(19) 0.7994(4) 0.5943(4) 0.0196(11) Uani 1 1 d .
O10 O 0.28253(18) 0.2972(3) 0.4929(4) 0.0162(10) Uani 1 1 d .
O11 O 0.30643(19) 0.2644(3) 0.7097(4) 0.0188(11) Uani 1 1 d .
O12 O 0.4706(2) 0.4087(4) 0.3160(5) 0.0300(13) Uani 1 1 d .
O14 O 0.54648(19) 0.4069(4) 0.5321(5) 0.0271(12) Uani 1 1 d .
O15 O 0.5674(2) 0.2492(4) 0.4412(5) 0.0271(12) Uani 1 1 d .
O16 O 0.6347(2) 0.3290(4) 0.6107(5) 0.0333(14) Uani 1 1 d .
O17 O 0.6970(2) 0.5074(4) -0.0664(5) 0.0235(12) Uani 1 1 d .
H17 H 0.7188 0.5312 -0.1178 0.035 Uiso 1 1 calc R
O18 O 0.74273(19) 0.6051(3) 0.0833(4) 0.0194(11) Uani 1 1 d .
S1 S 0.10844(8) 0.90829(14) 0.3348(2) 0.0275(5) Uani 1 1 d .
S2 S 0.59377(8) 0.33354(14) 0.49467(19) 0.0246(4) Uani 1 1 d .
Tb1 Tb 0.221825(12) 0.25448(2) 0.31095(3) 0.01107(11) Uani 1 1 d .

loop_
_atom_site_aniso_label
_atom_site_aniso_U_11
_atom_site_aniso_U_22
_atom_site_aniso_U_33
_atom_site_aniso_U_23
_atom_site_aniso_U_13
_atom_site_aniso_U_12
C1 0.022(3) 0.018(3) 0.024(3) 0.007(3) 0.008(3) 0.004(3)
C2 0.029(3) 0.019(3) 0.031(3) 0.005(3) 0.015(3) 0.006(3)
C3 0.028(3) 0.024(3) 0.043(3) 0.009(3) 0.018(3) 0.007(3)
C4 0.032(3) 0.026(3) 0.046(3) 0.010(3) 0.020(3) 0.005(3)
C5 0.034(3) 0.023(3) 0.040(3) 0.009(3) 0.015(3) 0.005(3)
C6 0.032(3) 0.029(3) 0.045(3) 0.010(3) 0.019(3) 0.008(3)
C7 0.036(3) 0.025(3) 0.042(3) 0.014(3) 0.021(3) 0.005(3)
C8 0.041(4) 0.043(4) 0.061(4) 0.013(4) 0.017(4) 0.005(4)
C9 0.019(3) 0.021(3) 0.027(3) 0.004(3) 0.010(2) -0.002(2)
C10 0.016(3) 0.027(3) 0.022(3) 0.002(3) 0.003(2) -0.002(3)
C11 0.020(3) 0.024(3) 0.019(3) 0.003(3) 0.007(2) -0.002(3)
C12 0.017(3) 0.018(3) 0.018(3) 0.000(3) 0.006(2) -0.002(2)
C14 0.021(3) 0.033(3) 0.021(3) 0.003(3) 0.002(2) -0.008(3)
C16 0.019(3) 0.032(3) 0.020(3) 0.005(3) 0.005(2) -0.006(3)
C17 0.017(3) 0.018(3) 0.019(3) -0.003(3) 0.008(2) -0.003(3)
C18 0.012(3) 0.013(3) 0.016(3) -0.003(2) 0.001(2) -0.001(2)
C19 0.014(3) 0.018(3) 0.016(3) 0.000(2) 0.007(2) -0.002(2)
C20 0.016(3) 0.025(3) 0.017(3) 0.002(3) 0.005(2) -0.004(3)
C21 0.015(3) 0.026(3) 0.018(3) 0.001(3) 0.000(2) -0.005(3)
C22 0.018(3) 0.028(3) 0.023(3) -0.002(3) 0.005(2) -0.005(3)
C23 0.018(3) 0.026(3) 0.016(3) 0.000(3) 0.007(2) -0.006(2)
C24 0.017(3) 0.024(3) 0.015(3) -0.002(2) 0.005(2) -0.004(2)
C25 0.029(3) 0.033(4) 0.023(3) 0.010(3) 0.006(3) -0.006(3)
C26 0.021(3) 0.025(3) 0.021(3) 0.004(3) 0.005(2) -0.003(3)
C27 0.020(3) 0.026(3) 0.019(3) 0.003(3) 0.004(2) -0.003(3)
C28 0.019(3) 0.022(3) 0.020(3) -0.001(3) 0.006(2) -0.003(3)
C29 0.019(3) 0.020(3) 0.017(3) 0.002(3) 0.008(2) 0.001(2)
C30 0.019(3) 0.027(3) 0.017(3) 0.001(3) 0.005(2) -0.004(3)
C31 0.024(3) 0.024(3) 0.024(3) 0.001(3) 0.003(3) -0.006(3)
C32 0.014(3) 0.017(3) 0.019(3) 0.000(3) 0.005(2) 0.001(3)
O1 0.028(3) 0.021(3) 0.011(2) -0.001(2) 0.006(2) -0.009(2)
O2 0.019(2) 0.015(3) 0.015(2) 0.000(2) 0.0080(19) 0.004(2)
O3 0.022(3) 0.017(3) 0.018(2) 0.004(2) 0.009(2) 0.001(2)
O4 0.052(4) 0.048(4) 0.083(5) 0.017(4) 0.032(4) 0.008(3)
O5 0.041(3) 0.025(3) 0.043(3) 0.004(3) 0.017(3) 0.010(3)
O6 0.0349(16) 0.0369(16) 0.0403(16) 0.0018(9) 0.0025(9) -0.0011(9)
O7 0.032(3) 0.022(3) 0.072(4) 0.009(3) 0.023(3) -0.002(3)
O8 0.018(2) 0.031(3) 0.019(2) -0.007(2) 0.006(2) -0.008(2)
O9 0.018(2) 0.023(3) 0.019(2) 0.003(2) 0.007(2) -0.001(2)
O10 0.011(2) 0.021(3) 0.016(2) 0.000(2) 0.0032(19) -0.003(2)
O11 0.014(2) 0.026(3) 0.017(2) 0.005(2) 0.0069(19) -0.002(2)
O12 0.023(3) 0.045(4) 0.022(3) 0.008(3) 0.005(2) -0.007(3)
O14 0.016(3) 0.031(3) 0.035(3) -0.002(3) 0.008(2) -0.006(2)
O15 0.028(3) 0.022(3) 0.032(3) 0.004(2) 0.011(2) -0.004(2)
O16 0.025(3) 0.045(4) 0.028(3) 0.020(3) -0.006(2) -0.004(3)
O17 0.030(3) 0.023(3) 0.020(3) -0.002(2) 0.015(2) -0.008(2)
O18 0.026(3) 0.016(3) 0.018(2) -0.002(2) 0.007(2) -0.009(2)
S1 0.0243(10) 0.0177(10) 0.0423(12) 0.0009(9) 0.0129(9) 0.0004(8)
S2 0.0204(9) 0.0270(11) 0.0265(10) 0.0077(9) 0.0034(8) -0.0009(8)
Tb1 0.00966(17) 0.01376(19) 0.01031(17) 0.00006(14) 0.00378(12) 0.00071(14)

loop_
_atom_type_symbol
_atom_type_description
_atom_type_scat_dispersion_real
_atom_type_scat_dispersion_imag
_atom_type_scat_source
C C 0.0033 0.0016 'International Tables Vol C Tables 4.2.6.8 and 6.1.1.4'
H H 0.0000 0.0000 'International Tables Vol C Tables 4.2.6.8 and 6.1.1.4'
O O 0.0106 0.0060 'International Tables Vol C Tables 4.2.6.8 and 6.1.1.4'
S S 0.1246 0.1234 'International Tables Vol C Tables 4.2.6.8 and 6.1.1.4'
Tb Tb -0.1723 4.1537 'International Tables Vol C Tables 4.2.6.8 and 6.1.1.4'

loop_
_geom_angle_atom_site_label_1
_geom_angle_atom_site_label_2
_geom_angle_atom_site_label_3
_geom_angle
_geom_angle_site_symmetry_1
_geom_angle_site_symmetry_3
O3 C1 O2 120.0(6) . .
O3 C1 C2 120.9(6) . .
O2 C1 C2 119.1(6) . .
O3 C1 Tb1 63.0(4) . .
O2 C1 Tb1 57.9(3) . .
C2 C1 Tb1 168.3(5) . .
C3 C2 C7 120.7(7) . .
C3 C2 C1 119.3(6) . .
C7 C2 C1 119.5(7) . .
C2 C3 C4 120.4(7) . .
O4 C4 C5 116.4(7) . .
O4 C4 C3 124.5(7) . .
C5 C4 C3 118.6(7) . .
C4 C5 C6 121.8(7) . .
C4 C5 O5 116.3(7) . .
C6 C5 O5 121.4(7) . .
C5 C6 C7 118.8(7) . .
C2 C7 C6 119.7(7) . .
C10 C9 C16 122.0(6) . .
C10 C9 S1 121.4(6) . .
C16 C9 S1 116.6(5) . .
C9 C10 C11 119.6(7) . .
C10 C11 C12 119.9(6) . .
C14 C12 C11 118.8(6) . .
C14 C12 C17 120.7(6) . .
C11 C12 C17 120.5(6) . .
C16 C14 C12 121.7(7) . .
C14 C16 C9 118.0(6) . .
O9 C17 O8 124.5(6) . .
O9 C17 C12 118.5(6) . .
O8 C17 C12 116.9(6) . .
O11 C18 O10 123.4(6) . .
O11 C18 C19 118.2(6) . .
O10 C18 C19 118.4(6) . .
C20 C19 C24 120.9(6) . .
C20 C19 C18 119.9(6) . .
C24 C19 C18 119.1(6) . .
C19 C20 C21 120.2(6) . .
C22 C21 C20 118.1(6) . .
C21 C22 C23 123.0(6) . .
C21 C22 O14 119.0(6) . .
C23 C22 O14 117.9(6) . .
O12 C23 C22 116.0(6) . .
O12 C23 C24 124.9(6) . .
C22 C23 C24 119.1(6) . .
C23 C24 C19 118.7(6) . .
C27 C26 C31 121.2(6) . .
C27 C26 S2 118.5(5) . .
C31 C26 S2 120.2(5) . .
C26 C27 C28 119.0(6) . .
C29 C28 C27 120.0(7) . .
C28 C29 C30 120.3(6) . .
C28 C29 C32 117.5(6) . .
C30 C29 C32 122.2(6) . .
C31 C30 C29 120.0(6) . .
C30 C31 C26 119.4(7) . .
O18 C32 O17 123.1(6) . .
O18 C32 C29 123.6(6) . .
O17 C32 C29 113.4(6) . .
C1 O2 Tb1 95.8(4) . .
C1 O3 Tb1 90.8(4) . .
C4 O4 C8 116.3(7) . .
C5 O5 S1 122.2(5) . .
C17 O8 Tb1 158.4(5) . 2
C17 O9 Tb1 130.5(4) . 3_566
C18 O10 Tb1 161.2(4) . .
C18 O11 Tb1 134.2(4) . 4_566
C23 O12 C25 116.9(5) . .
C22 O14 S2 118.6(5) . .
C32 O18 Tb1 156.8(4) . 2_655
O6 S1 O7 120.7(4) . .
O6 S1 O5 108.8(3) . .
O7 S1 O5 102.6(3) . .
O6 S1 C9 111.6(3) . .
O7 S1 C9 108.0(3) . .
O5 S1 C9 103.5(3) . .
O15 S2 O16 120.0(3) . .
O15 S2 O14 109.9(3) . .
O16 S2 O14 106.2(3) . .
O15 S2 C26 110.3(3) . .
O16 S2 C26 108.1(3) . .
O14 S2 C26 100.4(3) . .
O10 Tb1 O8 142.83(18) . 2_545
O10 Tb1 O11 82.52(15) . 4_565
O8 Tb1 O11 97.10(15) 2_545 4_565
O10 Tb1 O9 104.64(15) . 3_566
O8 Tb1 O9 91.56(16) 2_545 3_566
O11 Tb1 O9 154.55(17) 4_565 3_566
O10 Tb1 O1 145.17(16) . .
O8 Tb1 O1 71.48(17) 2_545 .
O11 Tb1 O1 87.85(15) 4_565 .
O9 Tb1 O1 72.26(15) 3_566 .
O10 Tb1 O2 75.37(15) . .
O8 Tb1 O2 76.98(16) 2_545 .
O11 Tb1 O2 130.25(16) 4_565 .
O9 Tb1 O2 75.01(16) 3_566 .
O1 Tb1 O2 133.20(15) . .
O10 Tb1 O18 74.04(16) . 2_645
O8 Tb1 O18 142.70(17) 2_545 2_645
O11 Tb1 O18 79.27(15) 4_565 2_645
O9 Tb1 O18 79.37(16) 3_566 2_645
O1 Tb1 O18 71.30(16) . 2_645
O2 Tb1 O18 133.10(14) . 2_645
O10 Tb1 O3 73.93(15) . .
O8 Tb1 O3 69.57(16) 2_545 .
O11 Tb1 O3 79.10(15) 4_565 .
O9 Tb1 O3 126.30(15) 3_566 .
O1 Tb1 O3 136.76(15) . .
O2 Tb1 O3 52.24(14) . .
O18 Tb1 O3 143.22(15) 2_645 .
O10 Tb1 C1 75.55(18) . .
O8 Tb1 C1 68.69(19) 2_545 .
O11 Tb1 C1 105.27(18) 4_565 .
O9 Tb1 C1 100.17(18) 3_566 .
O1 Tb1 C1 139.21(18) . .
O2 Tb1 C1 26.23(16) . .
O18 Tb1 C1 148.34(18) 2_645 .
O3 Tb1 C1 26.27(16) . .

loop_
_geom_bond_atom_site_label_1
_geom_bond_atom_site_label_2
_geom_bond_distance
_geom_bond_site_symmetry_2
C1 O3 1.267(8) .
C1 O2 1.271(8) .
C1 C2 1.483(10) .
C1 Tb1 2.862(7) .
C2 C3 1.373(10) .
C2 C7 1.380(10) .
C3 C4 1.396(11) .
C4 O4 1.370(10) .
C4 C5 1.379(10) .
C5 C6 1.383(10) .
C5 O5 1.417(9) .
C6 C7 1.401(11) .
C8 O4 1.438(10) .
C9 C10 1.360(9) .
C9 C16 1.389(10) .
C9 S1 1.758(7) .
C10 C11 1.384(9) .
C11 C12 1.401(9) .
C12 C14 1.384(9) .
C12 C17 1.501(9) .
C14 C16 1.373(9) .
C17 O9 1.249(7) .
C17 O8 1.253(8) .
C18 O11 1.251(7) .
C18 O10 1.256(7) .
C18 C19 1.501(8) .
C19 C20 1.379(9) .
C19 C24 1.411(9) .
C20 C21 1.396(9) .
C21 C22 1.372(9) .
C22 C23 1.384(9) .
C22 O14 1.420(8) .
C23 O12 1.373(8) .
C23 C24 1.385(9) .
C25 O12 1.425(8) .
C26 C27 1.376(10) .
C26 C31 1.398(9) .
C26 S2 1.773(7) .
C27 C28 1.392(9) .
C28 C29 1.387(9) .
C29 C30 1.392(9) .
C29 C32 1.500(9) .
C30 C31 1.370(9) .
C32 O18 1.214(8) .
C32 O17 1.309(8) .
O1 Tb1 2.413(4) .
O2 Tb1 2.438(4) .
O3 Tb1 2.549(5) .
O5 S1 1.577(6) .
O6 S1 1.417(6) .
O7 S1 1.432(6) .
O8 Tb1 2.289(5) 2
O9 Tb1 2.343(4) 3_566
O10 Tb1 2.270(4) .
O11 Tb1 2.307(4) 4_566
O14 S2 1.578(5) .
O15 S2 1.416(5) .
O16 S2 1.428(5) .
O18 Tb1 2.453(5) 2_655
Tb1 O8 2.289(5) 2_545
Tb1 O11 2.307(4) 4_565
Tb1 O9 2.343(4) 3_566
Tb1 O18 2.453(5) 2_645
